data_7241307
loop_
_publ_author_name
'Wei, Han'
'Wang, Cui-Li'
'gao, wei'
'Liu, Jie-Ping'
'Zhang, Xiumei'

_publ_section_title
;
 Novel 3D anionic heterometallic frameworks based on trinuclear CoII and
 trinuclear LnIII motifs: displaying slow magnetic relaxation and
 selective adsorption of methylene blue
;
_journal_name_full CrystEngComm
_journal_paper_doi 10.1039/D0CE01254H
_journal_year 2020
_chemical_formula_sum 'C66 H113 Co3 Eu3 N30 O49'
_chemical_formula_weight 2743.53
_space_group_crystal_system monoclinic
_space_group_IT_number 12
_space_group_name_Hall '-C 2y'
_space_group_name_H-M_alt 'C 1 2/m 1'
_atom_sites_solution_hydrogens mixed
_audit_creation_method SHELXL-2014/7
_audit_update_record
;
2020-09-24 deposited with the CCDC.	2020-09-25 downloaded from the CCDC.
;
_cell_angle_alpha 90
_cell_angle_beta 109.960(4)
_cell_angle_gamma 90
_cell_formula_units_Z 4
_cell_length_a 28.150(3)
_cell_length_b 33.160(4)
_cell_length_c 13.6800(14)
_cell_measurement_reflns_used 2485
_cell_measurement_temperature 298(2)
_cell_measurement_theta_max 21.67
_cell_measurement_theta_min 2.38
_cell_volume 12003(2)
_computing_cell_refinement 'Bruker SMART'
_computing_data_collection 'Bruker SMART'
_computing_data_reduction 'Bruker SHELXTL'
_computing_molecular_graphics 'Bruker SHELXTL'
_computing_publication_material 'Bruker SHELXTL'
_computing_structure_refinement 'SHELXL-2014/7 (Sheldrick, 2014)'
_computing_structure_solution 'SHELXS-97 (Sheldrick, 1990)'
_diffrn_ambient_temperature 298(2)
_diffrn_measured_fraction_theta_full 0.993
_diffrn_measured_fraction_theta_max 0.993
_diffrn_measurement_device_type 'CCD area detector'
_diffrn_measurement_method 'phi and omega scans'
_diffrn_radiation_type MoK\a
_diffrn_radiation_wavelength 0.71073
_diffrn_reflns_av_R_equivalents 0.0615
_diffrn_reflns_av_unetI/netI 0.0806
_diffrn_reflns_Laue_measured_fraction_full 0.993
_diffrn_reflns_Laue_measured_fraction_max 0.993
_diffrn_reflns_limit_h_max 33
_diffrn_reflns_limit_h_min -33
_diffrn_reflns_limit_k_max 39
_diffrn_reflns_limit_k_min -36
_diffrn_reflns_limit_l_max 15
_diffrn_reflns_limit_l_min -16
_diffrn_reflns_number 29950
_diffrn_reflns_point_group_measured_fraction_full 0.993
_diffrn_reflns_point_group_measured_fraction_max 0.993
_diffrn_reflns_theta_full 25.020
_diffrn_reflns_theta_max 25.020
_diffrn_reflns_theta_min 2.076
_exptl_absorpt_coefficient_mu 2.041
_exptl_absorpt_correction_T_max 0.6660
_exptl_absorpt_correction_T_min 0.5837
_exptl_absorpt_correction_type multi-scan
_exptl_absorpt_process_details sadabs
_exptl_crystal_colour colorless
_exptl_crystal_density_diffrn 1.518
_exptl_crystal_description block
_exptl_crystal_F_000 5524
_exptl_crystal_size_max 0.300
_exptl_crystal_size_mid 0.280
_exptl_crystal_size_min 0.220
_refine_diff_density_max 1.794
_refine_diff_density_min -1.510
_refine_diff_density_rms 0.127
_refine_ls_extinction_method none
_refine_ls_goodness_of_fit_ref 0.978
_refine_ls_hydrogen_treatment constr
_refine_ls_matrix_type full
_refine_ls_number_parameters 582
_refine_ls_number_reflns 10738
_refine_ls_number_restraints 141
_refine_ls_restrained_S_all 1.005
_refine_ls_R_factor_all 0.0721
_refine_ls_R_factor_gt 0.0510
_refine_ls_shift/su_max 0.002
_refine_ls_shift/su_mean 0.000
_refine_ls_structure_factor_coef Fsqd
_refine_ls_weighting_details 'w=1/[\s^2^(Fo^2^)+(0.0782P)^2^] where P=(Fo^2^+2Fc^2^)/3'
_refine_ls_weighting_scheme calc
_refine_ls_wR_factor_gt 0.1386
_refine_ls_wR_factor_ref 0.1535
_reflns_Friedel_coverage 0.000
_reflns_number_gt 6681
_reflns_number_total 10738
_reflns_threshold_expression 'I > 2\s(I)'
_cod_data_source_file d0ce01254h2.cif
_cod_data_source_block 2
_cod_original_sg_symbol_H-M 'C 2/m'
_cod_database_code 7241307
_shelx_shelxl_version_number 2014/7
_shelx_space_group_comment
;
The symmetry employed for this shelxl refinement is uniquely defined
by the following loop, which should always be used as a source of
symmetry information in preference to the above space-group names.
They are only intended as comments.
;
_shelx_estimated_absorpt_t_min 0.580
_shelx_estimated_absorpt_t_max 0.662

loop_
_space_group_symop_operation_xyz
'x, y, z'
'-x, y, -z'
'x+1/2, y+1/2, z'
'-x+1/2, y+1/2, -z'
'-x, -y, -z'
'x, -y, z'
'-x+1/2, -y+1/2, -z'
'x+1/2, -y+1/2, z'

loop_
_atom_site_label
_atom_site_type_symbol
_atom_site_fract_x
_atom_site_fract_y
_atom_site_fract_z
_atom_site_U_iso_or_equiv
_atom_site_adp_type
_atom_site_occupancy
_atom_site_site_symmetry_order
_atom_site_calc_flag
_atom_site_refinement_flags_posn
_atom_site_refinement_flags_adp
_atom_site_refinement_flags_occupancy
_atom_site_disorder_assembly
_atom_site_disorder_group
Eu1 Eu 0.5000 0.72179(2) 1.0000 0.03856(14) Uani 1 2 d S T P D .
Eu2 Eu 0.40575(2) 0.77779(2) 0.17089(2) 0.03571(12) Uani 1 1 d . U . . .
Co1 Co 0.36643(5) 0.5000 0.61261(11) 0.0412(3) Uani 1 2 d S T P . .
Co2 Co 0.23999(5) 0.5000 0.51234(10) 0.0405(3) Uani 1 2 d S T P . .
Co3 Co 0.29851(10) 0.46969(7) 0.33536(19) 0.0503(6) Uani 0.3940(13) 1 d D . P A 1
Co3' Co 0.3692(3) 0.5000 0.3795(5) 0.0503(6) Uani 0.212(3) 2 d DS T P A 2
N1 N 0.3412(2) 0.42507(15) 0.7361(4) 0.0451(14) Uani 1 1 d . . . . .
N2 N 0.3271(2) 0.45527(14) 0.6679(4) 0.0391(13) Uani 1 1 d . . . . .
N3 N 0.2772(2) 0.45548(15) 0.6251(4) 0.0396(13) Uani 1 1 d . . . . .
N4 N 0.2563(2) 0.42497(15) 0.6644(5) 0.0491(15) Uani 1 1 d . . . . .
N5 N 0.1639(2) 0.43625(16) 0.3736(5) 0.0509(16) Uani 1 1 d . . . . .
N6 N 0.2085(3) 0.45318(19) 0.4031(5) 0.0648(19) Uani 1 1 d . . . . .
N7 N 0.2361(4) 0.4383(3) 0.3507(8) 0.116(3) Uani 1 1 d . U . . .
N8 N 0.2063(4) 0.4082(3) 0.2894(7) 0.112(3) Uani 1 1 d . U . . .
N9 N 0.4179(3) 0.58160(18) 0.5995(5) 0.077(2) Uani 1 1 d D . . . .
N10 N 0.3883(5) 0.5521(3) 0.5372(10) 0.047(3) Uani 0.482(6) 1 d D U P B 1
N11 N 0.3544(6) 0.5641(3) 0.4407(10) 0.073(3) Uani 0.482(6) 1 d D . P B 1
N12 N 0.3645(5) 0.6044(3) 0.4355(10) 0.074(3) Uani 0.482(6) 1 d D . P B 1
N10' N 0.4060(6) 0.5428(3) 0.5684(9) 0.047(3) Uani 0.518(6) 1 d D . P A 2
N11' N 0.4071(6) 0.5448(3) 0.4681(10) 0.073(3) Uani 0.518(6) 1 d D . P A 2
N12' N 0.4180(6) 0.5831(3) 0.4422(10) 0.074(3) Uani 0.518(6) 1 d D . P A 2
O1 O 0.4208(2) 0.30680(15) 0.9723(5) 0.0708(17) Uani 1 1 d . . . . .
O2 O 0.37518(18) 0.27704(12) 1.0578(4) 0.0476(12) Uani 1 1 d . . . . .
O3 O 0.18765(19) 0.27370(13) 0.8762(4) 0.0564(14) Uani 1 1 d . . . . .
O4 O 0.1527(2) 0.32772(14) 0.7927(4) 0.0588(14) Uani 1 1 d . . . . .
O5 O 0.1208(2) 0.31248(15) -0.0054(4) 0.0653(16) Uani 1 1 d . . . . .
O6 O 0.05469(18) 0.27832(12) 0.0005(4) 0.0475(12) Uani 1 1 d . . . . .
O7 O -0.0434(2) 0.33421(15) 0.2184(5) 0.0688(16) Uani 1 1 d . . . . .
O8 O -0.0133(7) 0.3847(6) 0.3176(14) 0.131(6) Uani 0.68(2) 1 d . U P C 1
O9 O 0.4804(4) 0.7066(3) 0.8281(7) 0.080(3) Uani 0.695(9) 1 d . U P D 1
O10 O 0.5118(4) 0.7541(3) 0.7680(8) 0.062(3) Uani 0.695(9) 1 d D . P D 1
O8' O 0.0096(15) 0.3620(11) 0.365(3) 0.131(6) Uani 0.32(2) 1 d . . P C 2
O9' O 0.4445(9) 0.7250(7) 0.8125(15) 0.080(3) Uani 0.305(9) 1 d . . P D 2
O10' O 0.5124(11) 0.7376(7) 0.807(2) 0.062(3) Uani 0.305(9) 1 d . . P D 2
O11 O 0.4289(2) 0.77619(16) 0.3703(4) 0.0666(14) Uani 1 1 d . U . . .
O12 O 0.3979(3) 0.72115(18) 0.2771(4) 0.083(2) Uani 1 1 d . . . . .
O13 O 0.3054(4) 0.5000 0.4701(7) 0.090(2) Uani 1 2 d S TU P A .
H13 H 0.3059 0.5240 0.4495 0.108 Uiso 0.5 1 d R U P . .
O14 O 0.4266(3) 0.5000 0.7510(8) 0.100(3) Uani 1 2 d S T P B .
H14A H 0.4234 0.4806 0.7885 0.149 Uiso 1 1 d R U . . .
O15 O 0.1769(3) 0.5000 0.5560(7) 0.086(3) Uani 1 2 d S T P B .
H15 H 0.1737 0.5210 0.5886 0.103 Uiso 1 1 d R U . . .
O16 O 0.2936(8) 0.4343(5) 0.2024(10) 0.113(4) Uani 0.3940(13) 1 d D U P A 1
H16A H 0.3160 0.4415 0.1777 0.170 Uiso 0.3940(13) 1 d R U P A 1
H16B H 0.2648 0.4385 0.1573 0.170 Uiso 0.3940(13) 1 d R U P A 1
O17 O 0.2466(5) 0.5000 0.2161(8) 0.120(3) Uani 0.788(3) 2 d DS TU P A 1
H17A H 0.2162 0.5000 0.2125 0.144 Uiso 0.788(3) 2 d R U P A 1
H17B H 0.2510 0.5000 0.1575 0.144 Uiso 0.788(3) 2 d R U P A 1
O18 O 0.3558(4) 0.5000 0.3012(12) 0.113(3) Uani 0.788(3) 2 d DS TU P A 1
H18B H 0.3682 0.5168 0.3502 0.135 Uiso 0.3940(13) 1 d R U P A 1
H18C H 0.3395 0.5137 0.2478 0.135 Uiso 0.3940(13) 1 d R U P A 1
O19 O 0.3261(12) 0.4561(8) 0.276(2) 0.110(4) Uani 0.212(3) 1 d D U P A 2
H19B H 0.2972 0.4576 0.2812 0.132 Uiso 0.212(3) 1 d R U P A 2
H19C H 0.3381 0.4334 0.3002 0.132 Uiso 0.212(3) 1 d R U P A 2
O20 O 0.4034(19) 0.5000 0.265(3) 0.118(5) Uani 0.212(3) 2 d DS TU P A 2
H20A H 0.4272 0.5166 0.2889 0.177 Uiso 0.1060(13) 1 d R U P A 2
H20B H 0.4153 0.4767 0.2641 0.177 Uiso 0.1060(13) 1 d R U P A 2
O21 O 0.4964(5) 0.6530(3) 1.0625(11) 0.100(4) Uani 0.5 1 d . U P D .
H21A H 0.5152 0.6498 1.1256 0.151 Uiso 0.5 1 d R U P . .
H21B H 0.4663 0.6475 1.0565 0.151 Uiso 0.5 1 d R U P . .
C1 C 0.3794(3) 0.29990(18) 0.9878(5) 0.0432(18) Uani 1 1 d . . . . .
C2 C 0.1923(3) 0.3075(2) 0.8378(6) 0.052(2) Uani 1 1 d . . . . .
C3 C 0.2970(3) 0.40675(19) 0.7331(5) 0.0407(16) Uani 1 1 d . . . . .
C4 C 0.3343(3) 0.31957(19) 0.9189(6) 0.0451(18) Uani 1 1 d . . . . .
C5 C 0.2863(3) 0.3049(2) 0.9091(5) 0.0491(19) Uani 1 1 d . . . . .
H5 H 0.2840 0.2819 0.9462 0.059 Uiso 1 1 calc R U . . .
C6 C 0.2415(3) 0.3233(2) 0.8460(6) 0.0511(19) Uani 1 1 d . . . . .
C7 C 0.2467(3) 0.3575(2) 0.7893(6) 0.054(2) Uani 1 1 d . . . . .
H7 H 0.2177 0.3711 0.7488 0.065 Uiso 1 1 calc R U . . .
C8 C 0.2933(3) 0.37169(19) 0.7919(6) 0.0467(18) Uani 1 1 d . . . . .
C9 C 0.3370(3) 0.35308(18) 0.8592(5) 0.0432(17) Uani 1 1 d . . . . .
H9 H 0.3685 0.3633 0.8642 0.052 Uiso 1 1 calc R U . . .
C10 C 0.0853(3) 0.30555(19) 0.0353(5) 0.0408(17) Uani 1 1 d . . . . .
C11 C -0.0068(4) 0.3560(3) 0.2616(8) 0.084(3) Uani 1 1 d . U . . .
C12 C 0.1646(3) 0.4089(2) 0.3066(6) 0.058(2) Uani 1 1 d . . . . .
C13 C 0.0840(2) 0.32971(17) 0.1243(5) 0.0350(15) Uani 1 1 d . . . . .
C14 C 0.0420(3) 0.33037(19) 0.1550(5) 0.0472(18) Uani 1 1 d . . . . .
H14 H 0.0152 0.3132 0.1221 0.057 Uiso 1 1 calc R U . . .
C15 C 0.0382(3) 0.3557(2) 0.2335(6) 0.056(2) Uani 1 1 d . . . . .
C16 C 0.0802(3) 0.3807(2) 0.2820(7) 0.067(2) Uani 1 1 d . . . . .
H16 H 0.0792 0.3973 0.3361 0.080 Uiso 1 1 calc R U . . .
C17 C 0.1215(3) 0.3818(2) 0.2540(6) 0.0492(18) Uani 1 1 d . . . . .
C18 C 0.1229(3) 0.3567(2) 0.1735(6) 0.058(2) Uani 1 1 d . . . . .
H18 H 0.1508 0.3579 0.1517 0.070 Uiso 1 1 calc R U . . .
C19 C 0.4835(3) 0.7245(2) 0.7578(7) 0.062(2) Uani 1 1 d D . . . .
C20 C 0.4198(3) 0.7399(3) 0.3658(6) 0.061(2) Uani 1 1 d . . . . .
C21 C 0.4121(5) 0.6085(3) 0.5196(7) 0.109(4) Uani 1 1 d D U . . .
C22 C 0.4616(3) 0.7073(2) 0.6510(5) 0.056(2) Uani 1 1 d . . . . .
C23 C 0.4536(3) 0.7316(2) 0.5638(6) 0.065(2) Uani 1 1 d . . . . .
H23 H 0.4626 0.7587 0.5721 0.079 Uiso 1 1 calc R U . . .
C24 C 0.4316(3) 0.7153(2) 0.4623(6) 0.064(2) Uani 1 1 d . . . . .
C25 C 0.4221(4) 0.6736(3) 0.4534(6) 0.073(3) Uani 1 1 d . . . . .
H25 H 0.4095 0.6619 0.3877 0.088 Uiso 1 1 calc R U . . .
C26 C 0.4312(4) 0.6492(2) 0.5421(6) 0.077(3) Uani 1 1 d . . . . .
C27 C 0.4509(3) 0.6667(2) 0.6398(6) 0.067(3) Uani 1 1 d . . . . .
H27 H 0.4569 0.6507 0.6987 0.081 Uiso 1 1 calc R U . . .

loop_
_atom_site_aniso_label
_atom_site_aniso_U_11
_atom_site_aniso_U_22
_atom_site_aniso_U_33
_atom_site_aniso_U_23
_atom_site_aniso_U_13
_atom_site_aniso_U_12
Eu1 0.0295(3) 0.0458(3) 0.0354(3) 0.000 0.0046(2) 0.000
Eu2 0.0360(2) 0.0414(2) 0.02666(19) -0.00133(15) 0.00673(15) -0.00072(15)
Co1 0.0401(9) 0.0318(6) 0.0512(8) 0.000 0.0148(7) 0.000
Co2 0.0381(8) 0.0307(6) 0.0396(7) 0.000 -0.0038(6) 0.000
Co3 0.0487(16) 0.0566(14) 0.0387(13) -0.0029(12) 0.0062(12) 0.0028(13)
Co3' 0.0487(16) 0.0566(14) 0.0387(13) -0.0029(12) 0.0062(12) 0.0028(13)
N1 0.040(4) 0.041(3) 0.045(3) 0.015(3) 0.003(3) 0.004(3)
N2 0.047(4) 0.028(3) 0.040(3) 0.010(2) 0.011(3) 0.002(3)
N3 0.029(3) 0.042(3) 0.046(3) 0.007(3) 0.010(3) -0.001(3)
N4 0.035(4) 0.040(3) 0.067(4) 0.021(3) 0.010(3) 0.000(3)
N5 0.051(4) 0.046(3) 0.052(4) -0.014(3) 0.012(3) -0.016(3)
N6 0.060(5) 0.061(4) 0.067(5) -0.016(4) 0.014(4) 0.005(4)
N7 0.080(6) 0.116(6) 0.146(7) -0.064(6) 0.029(5) -0.027(5)
N8 0.089(6) 0.111(5) 0.130(6) -0.079(5) 0.027(5) -0.026(5)
N9 0.097(7) 0.057(4) 0.077(5) -0.006(4) 0.032(5) -0.010(4)
N10 0.052(8) 0.031(4) 0.057(6) 0.012(4) 0.016(5) 0.000(5)
N11 0.105(10) 0.040(5) 0.080(7) 0.001(5) 0.041(7) -0.002(5)
N12 0.096(9) 0.057(6) 0.066(6) -0.010(5) 0.024(7) -0.033(6)
N10' 0.052(8) 0.031(4) 0.057(6) 0.012(4) 0.016(5) 0.000(5)
N11' 0.105(10) 0.040(5) 0.080(7) 0.001(5) 0.041(7) -0.002(5)
N12' 0.096(9) 0.057(6) 0.066(6) -0.010(5) 0.024(7) -0.033(6)
O1 0.048(4) 0.072(4) 0.099(5) 0.046(3) 0.034(3) 0.021(3)
O2 0.038(3) 0.051(3) 0.053(3) 0.016(2) 0.015(2) 0.009(2)
O3 0.041(3) 0.055(3) 0.079(4) 0.023(3) 0.029(3) 0.010(2)
O4 0.046(4) 0.058(3) 0.073(4) 0.028(3) 0.022(3) 0.006(3)
O5 0.089(5) 0.068(3) 0.043(3) -0.022(3) 0.029(3) -0.025(3)
O6 0.036(3) 0.045(3) 0.053(3) -0.011(2) 0.005(2) 0.001(2)
O7 0.067(4) 0.063(3) 0.086(4) -0.032(3) 0.039(3) -0.030(3)
O8 0.112(11) 0.133(11) 0.170(12) -0.095(10) 0.074(10) -0.024(8)
O9 0.073(6) 0.116(6) 0.050(4) -0.005(4) 0.020(5) -0.015(5)
O10 0.052(4) 0.053(7) 0.071(8) -0.024(5) 0.010(5) -0.022(5)
O8' 0.112(11) 0.133(11) 0.170(12) -0.095(10) 0.074(10) -0.024(8)
O9' 0.073(6) 0.116(6) 0.050(4) -0.005(4) 0.020(5) -0.015(5)
O10' 0.052(4) 0.053(7) 0.071(8) -0.024(5) 0.010(5) -0.022(5)
O11 0.075(3) 0.074(3) 0.041(3) 0.011(2) 0.007(2) -0.017(3)
O12 0.089(5) 0.112(5) 0.041(3) 0.017(3) 0.011(3) -0.042(4)
O13 0.118(6) 0.090(5) 0.075(5) 0.000 0.051(4) 0.000
O14 0.054(6) 0.094(6) 0.125(8) 0.000 -0.002(6) 0.000
O15 0.080(7) 0.061(5) 0.115(8) 0.000 0.030(6) 0.000
O16 0.131(8) 0.115(6) 0.093(7) -0.003(5) 0.037(6) 0.004(5)
O17 0.135(7) 0.123(5) 0.100(5) 0.000 0.037(5) 0.000
O18 0.131(7) 0.115(5) 0.095(5) 0.000 0.043(5) 0.000
O19 0.129(8) 0.112(6) 0.093(6) 0.001(5) 0.044(6) -0.003(5)
O20 0.133(9) 0.121(8) 0.100(8) 0.000 0.040(7) 0.000
O21 0.060(7) 0.100(7) 0.136(8) 0.057(6) 0.028(6) 0.003(6)
C1 0.051(5) 0.035(4) 0.046(4) 0.020(3) 0.021(4) 0.010(3)
C2 0.069(6) 0.038(4) 0.051(5) 0.008(4) 0.024(4) 0.000(4)
C3 0.029(4) 0.045(4) 0.050(4) 0.013(3) 0.016(3) -0.001(3)
C4 0.040(5) 0.042(4) 0.063(5) 0.018(4) 0.030(4) 0.006(3)
C5 0.045(5) 0.052(4) 0.055(5) 0.024(4) 0.023(4) 0.009(3)
C6 0.052(5) 0.048(4) 0.060(5) 0.021(4) 0.028(4) -0.004(4)
C7 0.055(6) 0.046(4) 0.062(5) 0.020(4) 0.021(4) 0.007(4)
C8 0.044(5) 0.043(4) 0.054(5) 0.010(3) 0.018(4) -0.004(3)
C9 0.035(4) 0.045(4) 0.052(4) 0.013(3) 0.017(4) 0.005(3)
C10 0.027(4) 0.040(4) 0.045(4) -0.010(3) -0.001(3) -0.001(3)
C11 0.088(7) 0.092(6) 0.082(6) -0.044(5) 0.044(5) -0.029(5)
C12 0.028(5) 0.078(5) 0.066(5) -0.034(5) 0.014(4) -0.009(4)
C13 0.028(4) 0.041(3) 0.032(3) -0.017(3) 0.005(3) -0.005(3)
C14 0.058(5) 0.042(4) 0.039(4) -0.011(3) 0.013(4) -0.011(4)
C15 0.052(5) 0.072(5) 0.057(5) -0.031(4) 0.035(4) -0.028(4)
C16 0.070(7) 0.075(5) 0.062(5) -0.026(5) 0.030(5) -0.020(5)
C17 0.039(5) 0.058(4) 0.051(5) -0.019(4) 0.016(4) -0.015(4)
C18 0.053(6) 0.071(5) 0.053(5) -0.018(4) 0.021(4) -0.005(4)
C19 0.061(6) 0.068(5) 0.041(5) -0.004(4) -0.002(4) -0.017(5)
C20 0.044(5) 0.094(6) 0.040(5) 0.001(5) 0.007(4) -0.025(5)
C21 0.153(8) 0.102(6) 0.081(6) -0.007(5) 0.050(6) -0.064(6)
C22 0.060(6) 0.070(5) 0.028(4) 0.005(4) 0.001(4) -0.021(4)
C23 0.068(6) 0.058(5) 0.053(5) 0.002(4) -0.002(4) -0.032(4)
C24 0.076(7) 0.075(5) 0.030(4) 0.006(4) 0.003(4) -0.037(5)
C25 0.095(8) 0.085(6) 0.036(4) -0.008(4) 0.018(5) -0.047(5)
C26 0.118(9) 0.066(5) 0.048(5) -0.002(4) 0.030(5) -0.040(5)
C27 0.087(7) 0.073(5) 0.040(5) 0.004(4) 0.018(5) -0.031(5)

loop_
_atom_type_symbol
_atom_type_description
_atom_type_scat_dispersion_real
_atom_type_scat_dispersion_imag
_atom_type_scat_source
C C 0.0033 0.0016 'International Tables Vol C Tables 4.2.6.8 and 6.1.1.4'
H H 0.0000 0.0000 'International Tables Vol C Tables 4.2.6.8 and 6.1.1.4'
N N 0.0061 0.0033 'International Tables Vol C Tables 4.2.6.8 and 6.1.1.4'
O O 0.0106 0.0060 'International Tables Vol C Tables 4.2.6.8 and 6.1.1.4'
Co Co 0.3494 0.9721 'International Tables Vol C Tables 4.2.6.8 and 6.1.1.4'
Eu Eu -0.1578 3.6682 'International Tables Vol C Tables 4.2.6.8 and 6.1.1.4'

loop_
_geom_angle_atom_site_label_1
_geom_angle_atom_site_label_2
_geom_angle_atom_site_label_3
_geom_angle
_geom_angle_site_symmetry_1
_geom_angle_site_symmetry_3
_geom_angle_publ_flag
O9 Eu1 O9 154.5(5) 2_657 . ?
O9 Eu1 O1 87.7(3) 2_657 6_565 ?
O9 Eu1 O1 82.0(3) . 6_565 ?
O9 Eu1 O1 82.0(3) 2_657 5_667 ?
O9 Eu1 O1 87.7(3) . 5_667 ?
O1 Eu1 O1 132.0(3) 6_565 5_667 ?
O9 Eu1 O6 103.7(3) 2_657 3_556 ?
O9 Eu1 O6 95.9(3) . 3_556 ?
O1 Eu1 O6 152.35(18) 6_565 3_556 ?
O1 Eu1 O6 75.09(16) 5_667 3_556 ?
O9 Eu1 O6 95.9(3) 2_657 4_556 ?
O9 Eu1 O6 103.7(3) . 4_556 ?
O1 Eu1 O6 75.09(16) 6_565 4_556 ?
O1 Eu1 O6 152.35(19) 5_667 4_556 ?
O6 Eu1 O6 78.7(2) 3_556 4_556 ?
O9 Eu1 O21 97.5(4) 2_657 2_657 ?
O9 Eu1 O21 57.3(4) . 2_657 ?
O1 Eu1 O21 73.5(3) 6_565 2_657 ?
O1 Eu1 O21 61.8(3) 5_667 2_657 ?
O6 Eu1 O21 128.2(3) 3_556 2_657 ?
O6 Eu1 O21 145.2(3) 4_556 2_657 ?
O9 Eu1 O21 57.3(4) 2_657 . ?
O9 Eu1 O21 97.5(4) . . ?
O1 Eu1 O21 61.8(3) 6_565 . ?
O1 Eu1 O21 73.5(3) 5_667 . ?
O6 Eu1 O21 145.2(3) 3_556 . ?
O6 Eu1 O21 128.2(3) 4_556 . ?
O21 Eu1 O21 42.8(6) 2_657 . ?
O1 Eu1 O9' 67.9(5) 6_565 . ?
O1 Eu1 O9' 114.2(6) 5_667 . ?
O6 Eu1 O9' 98.2(5) 3_556 . ?
O6 Eu1 O9' 78.0(6) 4_556 . ?
O21 Eu1 O9' 76.6(6) 2_657 . ?
O21 Eu1 O9' 108.1(6) . . ?
O1 Eu1 O9' 114.2(6) 6_565 2_657 ?
O1 Eu1 O9' 67.9(5) 5_667 2_657 ?
O6 Eu1 O9' 78.0(6) 3_556 2_657 ?
O6 Eu1 O9' 98.2(5) 4_556 2_657 ?
O21 Eu1 O9' 108.1(6) 2_657 2_657 ?
O21 Eu1 O9' 76.6(6) . 2_657 ?
O9' Eu1 O9' 175.1(10) . 2_657 ?
O1 Eu1 O10' 79.1(6) 6_565 2_657 ?
O1 Eu1 O10' 109.9(6) 5_667 2_657 ?
O6 Eu1 O10' 97.7(6) 3_556 2_657 ?
O6 Eu1 O10' 65.1(5) 4_556 2_657 ?
O21 Eu1 O10' 122.1(6) 2_657 2_657 ?
O21 Eu1 O10' 79.3(6) . 2_657 ?
O9' Eu1 O10' 135.6(8) . 2_657 ?
O9' Eu1 O10' 43.1(7) 2_657 2_657 ?
O1 Eu1 O10' 109.9(6) 6_565 . ?
O1 Eu1 O10' 79.1(6) 5_667 . ?
O6 Eu1 O10' 65.1(5) 3_556 . ?
O6 Eu1 O10' 97.7(6) 4_556 . ?
O21 Eu1 O10' 79.3(6) 2_657 . ?
O21 Eu1 O10' 122.1(6) . . ?
O9' Eu1 O10' 43.1(8) . . ?
O9' Eu1 O10' 135.6(8) 2_657 . ?
O10' Eu1 O10' 158.6(10) 2_657 . ?
O7 Eu2 O10 74.1(3) 3 2_656 ?
O7 Eu2 O2 149.72(18) 3 6_564 ?
O10 Eu2 O2 94.1(3) 2_656 6_564 ?
O7 Eu2 O5 80.9(2) 3 4 ?
O10 Eu2 O5 116.7(3) 2_656 4 ?
O2 Eu2 O5 79.93(17) 6_564 4 ?
O7 Eu2 O12 129.2(2) 3 . ?
O10 Eu2 O12 78.9(3) 2_656 . ?
O2 Eu2 O12 73.04(18) 6_564 . ?
O5 Eu2 O12 149.9(2) 4 . ?
O7 Eu2 O3 127.98(18) 3 4_556 ?
O10 Eu2 O3 156.1(3) 2_656 4_556 ?
O2 Eu2 O3 70.77(16) 6_564 4_556 ?
O5 Eu2 O3 79.8(2) 4 4_556 ?
O12 Eu2 O3 79.0(2) . 4_556 ?
O7 Eu2 O4 78.14(18) 3 4_556 ?
O10 Eu2 O4 142.9(3) 2_656 4_556 ?
O2 Eu2 O4 121.66(17) 6_564 4_556 ?
O5 Eu2 O4 81.82(18) 4 4_556 ?
O12 Eu2 O4 101.0(2) . 4_556 ?
O3 Eu2 O4 51.58(15) 4_556 4_556 ?
O7 Eu2 O11 79.07(19) 3 . ?
O10 Eu2 O11 75.6(3) 2_656 . ?
O2 Eu2 O11 125.70(16) 6_564 . ?
O5 Eu2 O11 152.27(17) 4 . ?
O12 Eu2 O11 52.69(18) . . ?
O3 Eu2 O11 97.82(19) 4_556 . ?
O4 Eu2 O11 75.46(19) 4_556 . ?
O7 Eu2 O10' 86.7(6) 3 2_656 ?
O2 Eu2 O10' 78.0(6) 6_564 2_656 ?
O5 Eu2 O10' 109.5(6) 4 2_656 ?
O12 Eu2 O10' 77.9(7) . 2_656 ?
O3 Eu2 O10' 145.3(6) 4_556 2_656 ?
O4 Eu2 O10' 159.5(6) 4_556 2_656 ?
O11 Eu2 O10' 88.3(6) . 2_656 ?
O7 Eu2 C2 103.1(2) 3 4_556 ?
O10 Eu2 C2 162.4(3) 2_656 4_556 ?
O2 Eu2 C2 96.09(19) 6_564 4_556 ?
O5 Eu2 C2 79.3(2) 4 4_556 ?
O12 Eu2 C2 90.4(2) . 4_556 ?
O3 Eu2 C2 25.72(16) 4_556 4_556 ?
O4 Eu2 C2 25.86(17) 4_556 4_556 ?
O11 Eu2 C2 86.8(2) . 4_556 ?
O10' Eu2 C2 168.0(6) 2_656 4_556 ?
O7 Eu2 O6 81.45(16) 3 4 ?
O10 Eu2 O6 71.5(3) 2_656 4 ?
O2 Eu2 O6 68.31(14) 6_564 4 ?
O5 Eu2 O6 47.63(16) 4 4 ?
O12 Eu2 O6 128.50(18) . 4 ?
O3 Eu2 O6 116.86(16) 4_556 4 ?
O4 Eu2 O6 127.84(15) 4_556 4 ?
O11 Eu2 O6 145.22(17) . 4 ?
O10' Eu2 O6 62.0(6) 2_656 4 ?
C2 Eu2 O6 125.81(17) 4_556 4 ?
O7 Eu2 C10 77.14(19) 3 4 ?
O10 Eu2 C10 92.7(3) 2_656 4 ?
O2 Eu2 C10 75.68(17) 6_564 4 ?
O5 Eu2 C10 24.49(17) 4 4 ?
O12 Eu2 C10 146.83(19) . 4 ?
O3 Eu2 C10 100.95(18) 4_556 4 ?
O4 Eu2 C10 104.56(18) 4_556 4 ?
O11 Eu2 C10 155.62(18) . 4 ?
O10' Eu2 C10 85.1(6) 2_656 4 ?
C2 Eu2 C10 103.74(19) 4_556 4 ?
O6 Eu2 C10 23.55(14) 4 4 ?
N10' Co1 N10' 89.3(7) 6_565 . ?
N10' Co1 O14 84.9(4) 6_565 . ?
N10' Co1 O14 84.9(4) . . ?
N10' Co1 O13 94.7(4) 6_565 . ?
N10' Co1 O13 94.7(4) . . ?
O14 Co1 O13 179.4(4) . . ?
N10' Co1 N2 176.9(4) 6_565 6_565 ?
N10' Co1 N2 91.4(4) . 6_565 ?
O14 Co1 N2 92.1(3) . 6_565 ?
O13 Co1 N2 88.3(2) . 6_565 ?
N10' Co1 N2 91.3(4) 6_565 . ?
N10' Co1 N2 176.9(4) . . ?
O14 Co1 N2 92.1(3) . . ?
O13 Co1 N2 88.3(2) . . ?
N2 Co1 N2 87.9(3) 6_565 . ?
O14 Co1 N10 99.0(3) . . ?
O13 Co1 N10 80.6(3) . . ?
N2 Co1 N10 83.3(4) 6_565 . ?
N2 Co1 N10 166.0(4) . . ?
O14 Co1 N10 99.0(3) . 6_565 ?
O13 Co1 N10 80.6(3) . 6_565 ?
N2 Co1 N10 166.0(4) 6_565 6_565 ?
N2 Co1 N10 83.3(4) . 6_565 ?
N10 Co1 N10 103.2(8) . 6_565 ?
O15 Co2 O13 179.1(4) . . ?
O15 Co2 N6 90.6(3) . . ?
O13 Co2 N6 90.0(3) . . ?
O15 Co2 N6 90.6(3) . 6_565 ?
O13 Co2 N6 90.0(3) . 6_565 ?
N6 Co2 N6 93.8(4) . 6_565 ?
O15 Co2 N3 92.8(2) . 6_565 ?
O13 Co2 N3 86.5(2) . 6_565 ?
N6 Co2 N3 175.5(2) . 6_565 ?
N6 Co2 N3 89.2(2) 6_565 6_565 ?
O15 Co2 N3 92.8(2) . . ?
O13 Co2 N3 86.5(2) . . ?
N6 Co2 N3 89.2(2) . . ?
N6 Co2 N3 175.5(3) 6_565 . ?
N3 Co2 N3 87.6(3) 6_565 . ?
Co3 Co3 O17 60.54(15) 6_565 . ?
Co3 Co3 O13 60.63(14) 6_565 . ?
O17 Co3 O13 107.4(4) . . ?
Co3 Co3 N11 122.9(3) 6_565 6_565 ?
O17 Co3 N11 172.3(5) . 6_565 ?
O13 Co3 N11 79.8(4) . 6_565 ?
Co3 Co3 O18 61.18(14) 6_565 . ?
O17 Co3 O18 88.9(5) . . ?
O13 Co3 O18 97.0(4) . . ?
N11 Co3 O18 87.4(5) 6_565 . ?
Co3 Co3 N7 119.5(3) 6_565 . ?
O17 Co3 N7 86.0(4) . . ?
O13 Co3 N7 88.8(3) . . ?
N11 Co3 N7 97.2(5) 6_565 . ?
O18 Co3 N7 173.2(5) . . ?
Co3 Co3 O16 123.5(5) 6_565 . ?
O17 Co3 O16 76.6(6) . . ?
O13 Co3 O16 175.7(5) . . ?
N11 Co3 O16 96.3(6) 6_565 . ?
O18 Co3 O16 84.5(6) . . ?
N7 Co3 O16 90.0(6) . . ?
N11' Co3' N11' 97.1(8) 6_565 . ?
N11' Co3' O19 87.7(10) 6_565 . ?
N11' Co3' O19 175.1(10) . . ?
N11' Co3' O19 175.1(10) 6_565 6_565 ?
N11' Co3' O19 87.7(10) . 6_565 ?
O19 Co3' O19 87.5(19) . 6_565 ?
N11' Co3' O20 99.7(11) 6_565 . ?
N11' Co3' O20 99.7(11) . . ?
O19 Co3' O20 78.6(14) . . ?
O19 Co3' O20 78.6(14) 6_565 . ?
N2 N1 C3 105.1(5) . . ?
N3 N2 N1 109.3(5) . . ?
N3 N2 Co1 116.1(4) . . ?
N1 N2 Co1 134.5(5) . . ?
N2 N3 N4 110.8(5) . . ?
N2 N3 Co2 120.5(4) . . ?
N4 N3 Co2 128.7(4) . . ?
C3 N4 N3 103.2(6) . . ?
C12 N5 N6 106.0(6) . . ?
N5 N6 N7 110.6(7) . . ?
N5 N6 Co2 131.0(5) . . ?
N7 N6 Co2 118.3(6) . . ?
N6 N7 N8 104.6(8) . . ?
N6 N7 Co3 122.1(6) . . ?
N8 N7 Co3 130.3(8) . . ?
C12 N8 N7 106.3(8) . . ?
N10' N9 C21 114.5(8) . . ?
N10 N9 C21 94.9(8) . . ?
N9 N10 N11 117.3(10) . . ?
N9 N10 Co1 118.3(8) . . ?
N11 N10 Co1 117.1(8) . . ?
N12 N11 N10 103.8(11) . . ?
N12 N11 Co3 127.9(9) . 6_565 ?
N10 N11 Co3 128.2(7) . 6_565 ?
N11 N12 C21 101.7(10) . . ?
N9 N10' N11' 100.2(9) . . ?
N9 N10' Co1 132.3(9) . . ?
N11' N10' Co1 122.1(8) . . ?
N12' N11' N10' 112.4(10) . . ?
N12' N11' Co3' 130.8(10) . . ?
N10' N11' Co3' 112.4(8) . . ?
N11' N12' C21 105.3(10) . . ?
C1 O1 Eu1 141.1(4) . 5_667 ?
C1 O2 Eu2 149.0(4) . 6_566 ?
C2 O3 Eu2 95.5(5) . 4_546 ?
C2 O4 Eu2 94.7(4) . 4_546 ?
C10 O5 Eu2 106.0(4) . 4_545 ?
C10 O6 Eu1 158.7(5) . 3_444 ?
C10 O6 Eu2 84.6(4) . 4_545 ?
Eu1 O6 Eu2 114.15(16) 3_444 4_545 ?
C11 O7 Eu2 161.2(7) . 3_445 ?
C19 O9 Eu1 133.1(8) . . ?
C19 O10 Eu2 146.5(9) . 2_656 ?
C19 O9' Eu1 101.6(12) . . ?
C19 O10' Eu2 145(2) . 2_656 ?
C19 O10' Eu1 102.7(19) . . ?
Eu2 O10' Eu1 111.9(9) 2_656 . ?
C20 O11 Eu2 89.7(5) . . ?
C20 O12 Eu2 94.4(5) . . ?
Co3 O13 Co3 58.7(3) . 6_565 ?
Co3 O13 Co2 115.0(4) . . ?
Co3 O13 Co2 115.0(4) 6_565 . ?
Co3 O13 Co1 128.8(4) . . ?
Co3 O13 Co1 128.8(4) 6_565 . ?
Co2 O13 Co1 104.9(4) . . ?
Co3 O13 H13 99.8 . . ?
Co3 O13 H13 41.2 6_565 . ?
Co2 O13 H13 101.8 . . ?
Co1 O13 H13 101.9 . . ?
Co1 O14 H14A 109.3 . . ?
Co2 O15 H15 114.1 . . ?
Co3 O16 H16A 110.3 . . ?
Co3 O16 H16B 107.4 . . ?
H16A O16 H16B 108.8 . . ?
Co3 O17 Co3 58.9(3) . 6_565 ?
Co3 O17 H17A 118.9 . . ?
Co3 O17 H17A 118.9 6_565 . ?
Co3 O17 H17B 117.2 . . ?
Co3 O17 H17B 117.2 6_565 . ?
H17A O17 H17B 114.6 . . ?
Co3 O18 Co3 57.6(3) 6_565 . ?
Co3 O18 H18B 69.4 6_565 . ?
Co3 O18 H18B 106.2 . . ?
Co3 O18 H18C 72.6 6_565 . ?
Co3 O18 H18C 102.5 . . ?
H18B O18 H18C 106.5 . . ?
Co3' O19 H19B 104.5 . . ?
Co3' O19 H19C 106.7 . . ?
H19B O19 H19C 106.5 . . ?
Co3' O20 H20A 102.2 . . ?
Co3' O20 H20B 106.9 . . ?
H20A O20 H20B 109.6 . . ?
O21 O21 Eu1 68.6(3) 2_657 . ?
O21 O21 H21A 137.3 2_657 . ?
Eu1 O21 H21A 112.6 . . ?
O21 O21 H21B 110.3 2_657 . ?
Eu1 O21 H21B 109.0 . . ?
H21A O21 H21B 109.2 . . ?
O2 C1 O1 124.4(7) . . ?
O2 C1 C4 118.3(7) . . ?
O1 C1 C4 117.3(6) . . ?
O3 C2 O4 118.2(7) . . ?
O3 C2 C6 121.5(7) . . ?
O4 C2 C6 120.3(6) . . ?
O3 C2 Eu2 58.8(4) . 4_546 ?
O4 C2 Eu2 59.5(4) . 4_546 ?
C6 C2 Eu2 177.6(5) . 4_546 ?
N4 C3 N1 111.5(5) . . ?
N4 C3 C8 123.0(6) . . ?
N1 C3 C8 125.4(6) . . ?
C9 C4 C5 117.6(7) . . ?
C9 C4 C1 121.7(6) . . ?
C5 C4 C1 120.6(6) . . ?
C4 C5 C6 123.0(6) . . ?
C4 C5 H5 118.5 . . ?
C6 C5 H5 118.5 . . ?
C5 C6 C7 116.7(7) . . ?
C5 C6 C2 121.7(6) . . ?
C7 C6 C2 121.6(7) . . ?
C8 C7 C6 122.3(7) . . ?
C8 C7 H7 118.8 . . ?
C6 C7 H7 118.8 . . ?
C7 C8 C9 118.6(6) . . ?
C7 C8 C3 120.7(7) . . ?
C9 C8 C3 120.5(7) . . ?
C4 C9 C8 121.6(7) . . ?
C4 C9 H9 119.2 . . ?
C8 C9 H9 119.2 . . ?
O6 C10 O5 119.9(6) . . ?
O6 C10 C13 120.6(7) . . ?
O5 C10 C13 119.5(6) . . ?
O6 C10 Eu2 71.9(4) . 4_545 ?
O5 C10 Eu2 49.5(3) . 4_545 ?
C13 C10 Eu2 164.2(5) . 4_545 ?
O7 C11 O8 117.4(11) . . ?
O7 C11 O8' 121.5(17) . . ?
O7 C11 C15 122.3(8) . . ?
O8 C11 C15 119.0(10) . . ?
O8' C11 C15 105.2(17) . . ?
N8 C12 N5 112.4(7) . . ?
N8 C12 C17 123.5(7) . . ?
N5 C12 C17 124.1(7) . . ?
C14 C13 C18 117.1(6) . . ?
C14 C13 C10 121.8(6) . . ?
C18 C13 C10 120.7(6) . . ?
C13 C14 C15 122.8(6) . . ?
C13 C14 H14 118.6 . . ?
C15 C14 H14 118.6 . . ?
C14 C15 C16 116.4(7) . . ?
C14 C15 C11 120.9(7) . . ?
C16 C15 C11 122.8(7) . . ?
C17 C16 C15 123.4(7) . . ?
C17 C16 H16 118.3 . . ?
C15 C16 H16 118.3 . . ?
C16 C17 C18 118.0(7) . . ?
C16 C17 C12 121.5(7) . . ?
C18 C17 C12 120.4(7) . . ?
C17 C18 C13 122.3(7) . . ?
C17 C18 H18 118.9 . . ?
C13 C18 H18 118.9 . . ?
O9 C19 O10 122.6(10) . . ?
O10' C19 C22 145(2) . . ?
O9 C19 C22 119.6(8) . . ?
O10 C19 C22 116.6(9) . . ?
O10' C19 O9' 103(2) . . ?
C22 C19 O9' 111.1(10) . . ?
O10' C19 Eu1 60.1(17) . . ?
O9 C19 Eu1 31.5(5) . . ?
O10 C19 Eu1 92.6(7) . . ?
C22 C19 Eu1 150.7(5) . . ?
O9' C19 Eu1 50.5(9) . . ?
O11 C20 O12 122.2(8) . . ?
O11 C20 C24 120.8(7) . . ?
O12 C20 C24 117.0(7) . . ?
N9 C21 N12' 101.3(9) . . ?
N9 C21 N12 113.5(9) . . ?
N9 C21 C26 120.0(8) . . ?
N12' C21 C26 126.0(9) . . ?
N12 C21 C26 115.8(9) . . ?
C27 C22 C23 120.4(7) . . ?
C27 C22 C19 119.0(7) . . ?
C23 C22 C19 120.6(7) . . ?
C22 C23 C24 120.5(7) . . ?
C22 C23 H23 119.8 . . ?
C24 C23 H23 119.8 . . ?
C25 C24 C23 117.7(7) . . ?
C25 C24 C20 118.8(7) . . ?
C23 C24 C20 123.4(7) . . ?
C26 C25 C24 121.1(7) . . ?
C26 C25 H25 119.5 . . ?
C24 C25 H25 119.5 . . ?
C27 C26 C25 119.2(7) . . ?
C27 C26 C21 126.3(8) . . ?
C25 C26 C21 113.9(8) . . ?
C22 C27 C26 121.0(7) . . ?
C22 C27 H27 119.5 . . ?
C26 C27 H27 119.5 . . ?

loop_
_geom_bond_atom_site_label_1
_geom_bond_atom_site_label_2
_geom_bond_distance
_geom_bond_site_symmetry_2
_geom_bond_publ_flag
Eu1 O9 2.281(9) 2_657 ?
Eu1 O9 2.281(9) . ?
Eu1 O1 2.333(5) 6_565 ?
Eu1 O1 2.333(5) 5_667 ?
Eu1 O6 2.425(5) 3_556 ?
Eu1 O6 2.425(5) 4_556 ?
Eu1 O21 2.451(10) 2_657 ?
Eu1 O21 2.452(10) . ?
Eu1 O9' 2.51(2) . ?
Eu1 O9' 2.51(2) 2_657 ?
Eu1 O10' 2.83(3) 2_657 ?
Eu1 O10' 2.83(3) . ?
Eu2 O7 2.310(5) 3 ?
Eu2 O10 2.319(9) 2_656 ?
Eu2 O2 2.352(4) 6_564 ?
Eu2 O5 2.419(5) 4 ?
Eu2 O12 2.430(5) . ?
Eu2 O3 2.488(5) 4_556 ?
Eu2 O4 2.502(5) 4_556 ?
Eu2 O11 2.579(5) . ?
Eu2 O10' 2.59(3) 2_656 ?
Eu2 C2 2.896(8) 4_556 ?
Eu2 O6 2.919(5) 4 ?
Eu2 C10 3.057(7) 4 ?
Co1 N10' 2.019(12) 6_565 ?
Co1 N10' 2.019(12) . ?
Co1 O14 2.065(9) . ?
Co1 O13 2.114(10) . ?
Co1 N2 2.138(5) 6_565 ?
Co1 N2 2.138(5) . ?
Co1 N10 2.206(14) . ?
Co1 N10 2.206(14) 6_565 ?
Co2 O15 2.059(9) . ?
Co2 O13 2.110(9) . ?
Co2 N6 2.127(7) . ?
Co2 N6 2.127(7) 6_565 ?
Co2 N3 2.134(5) 6_565 ?
Co2 N3 2.134(5) . ?
Co3 Co3 2.010(5) 6_565 ?
Co3 O17 2.043(8) . ?
Co3 O13 2.049(8) . ?
Co3 N11 2.063(13) 6_565 ?
Co3 O18 2.085(8) . ?
Co3 N7 2.115(10) . ?
Co3 O16 2.129(9) . ?
Co3' N11' 1.982(13) 6_565 ?
Co3' N11' 1.982(13) . ?
Co3' O19 2.105(10) . ?
Co3' O19 2.105(10) 6_565 ?
Co3' O20 2.105(10) . ?
N1 N2 1.333(6) . ?
N1 C3 1.374(8) . ?
N2 N3 1.325(7) . ?
N3 N4 1.368(7) . ?
N4 C3 1.351(8) . ?
N5 C12 1.295(8) . ?
N5 N6 1.306(8) . ?
N6 N7 1.319(10) . ?
N7 N8 1.387(10) . ?
N8 C12 1.272(11) . ?
N9 N10' 1.362(8) . ?
N9 N10 1.375(9) . ?
N9 C21 1.378(8) . ?
N10 N11 1.397(9) . ?
N11 N12 1.374(9) . ?
N11 Co3 2.063(13) 6_565 ?
N12 C21 1.444(9) . ?
N10' N11' 1.386(9) . ?
N11' N12' 1.382(9) . ?
N12' C21 1.407(9) . ?
O1 C1 1.272(8) . ?
O1 Eu1 2.333(5) 5_667 ?
O2 C1 1.259(7) . ?
O2 Eu2 2.352(4) 6_566 ?
O3 C2 1.262(7) . ?
O3 Eu2 2.488(5) 4_546 ?
O4 C2 1.267(9) . ?
O4 Eu2 2.502(5) 4_546 ?
O5 C10 1.318(8) . ?
O5 Eu2 2.419(5) 4_545 ?
O6 C10 1.227(7) . ?
O6 Eu1 2.424(5) 3_444 ?
O6 Eu2 2.919(5) 4_545 ?
O7 C11 1.232(10) . ?
O7 Eu2 2.310(5) 3_445 ?
O8 C11 1.271(15) . ?
O9 C19 1.159(11) . ?
O10 C19 1.241(8) . ?
O10 Eu2 2.319(9) 2_656 ?
O8' C11 1.34(4) . ?
O9' C19 1.52(2) . ?
O10' C19 0.96(3) . ?
O10' Eu2 2.59(3) 2_656 ?
O11 C20 1.229(9) . ?
O12 C20 1.315(9) . ?
O13 Co3 2.049(8) 6_565 ?
O13 H13 0.8456 . ?
O14 H14A 0.8478 . ?
O15 H15 0.8469 . ?
O16 H16A 0.8450 . ?
O16 H16B 0.8464 . ?
O17 Co3 2.043(8) 6_565 ?
O17 H17A 0.8424 . ?
O17 H17B 0.8521 . ?
O18 Co3 2.085(8) 6_565 ?
O18 H18B 0.8493 . ?
O18 H18C 0.8498 . ?
O19 H19B 0.8425 . ?
O19 H19C 0.8454 . ?
O20 H20A 0.8442 . ?
O20 H20B 0.8443 . ?
O21 O21 1.79(3) 2_657 ?
O21 H21A 0.8519 . ?
O21 H21B 0.8424 . ?
C1 C4 1.453(9) . ?
C2 C6 1.449(10) . ?
C2 Eu2 2.896(8) 4_546 ?
C3 C8 1.437(8) . ?
C4 C9 1.397(8) . ?
C4 C5 1.398(9) . ?
C5 C6 1.401(10) . ?
C5 H5 0.9300 . ?
C6 C7 1.410(8) . ?
C7 C8 1.382(10) . ?
C7 H7 0.9300 . ?
C8 C9 1.403(9) . ?
C9 H9 0.9300 . ?
C10 C13 1.469(8) . ?
C10 Eu2 3.057(7) 4_545 ?
C11 C15 1.446(11) . ?
C12 C17 1.482(10) . ?
C13 C14 1.383(9) . ?
C13 C18 1.397(9) . ?
C14 C15 1.395(9) . ?
C14 H14 0.9300 . ?
C15 C16 1.410(10) . ?
C16 C17 1.343(10) . ?
C16 H16 0.9300 . ?
C17 C18 1.393(9) . ?
C18 H18 0.9300 . ?
C19 C22 1.491(10) . ?
C20 C24 1.489(10) . ?
C21 C26 1.447(11) . ?
C22 C27 1.378(10) . ?
C22 C23 1.393(10) . ?
C23 C24 1.419(10) . ?
C23 H23 0.9300 . ?
C24 C25 1.408(10) . ?
C25 C26 1.407(10) . ?
C25 H25 0.9300 . ?
C26 C27 1.386(10) . ?
C27 H27 0.9300 . ?
